data_1513209
loop_
_publ_author_name
'J. Pl\'a\<sil'
'A. R. Kampf'
'A. V. Kasatkin'
'J. Marty'
'R. \<Skoda'
'S. Silva'
'J. \<Cejka'

_publ_section_title
;
 Meisserite, Na5(UO2)(SO4)3(SO3OH)(H2O), a new uranyl sulfate mineral from
 the Blue Lizard mine, San Juan County, Utah, USA
;
_journal_issue 7
_journal_name_full 'Mineralogical Magazine'
_journal_page_first 2975
_journal_page_last 2988
_journal_paper_doi 10.1180/minmag.2013.077.7.07
_journal_volume 77
_journal_year 2013
_chemical_compound_source 'From the Blue Lizard mine, San Juan County, Utah, USA'
_chemical_formula_sum 'H3 Na5 O19 S4 U'
_chemical_formula_weight 788.2
_chemical_name_mineral Meisserite
_space_group_IT_number 2
_symmetry_cell_setting triclinic
_symmetry_Int_Tables_number 2
_symmetry_space_group_name_Hall '-P 1'
_symmetry_space_group_name_H-M 'P -1'
_atom_sites_solution_hydrogens difmap
_atom_sites_solution_primary direct
_atom_sites_solution_secondary difmap
_cell_angle_alpha 102.864
_cell_angle_beta 97.414
_cell_angle_gamma 91.461
_cell_formula_units_Z 2
_cell_length_a 5.3232
_cell_length_b 11.5105
_cell_length_c 13.5562
_cell_measurement_temperature 293
_cell_volume 801.743
_diffrn_ambient_temperature 293
_diffrn_measured_fraction_theta_full 0.99
_diffrn_measured_fraction_theta_max 0.99
_diffrn_radiation_probe x-ray
_diffrn_radiation_source 'X-ray tube'
_diffrn_radiation_type 'Mo K\a'
_diffrn_radiation_wavelength 0.71075
_diffrn_reflns_av_R_equivalents 0.0274
_diffrn_reflns_av_sigmaI/netI 0.0224
_diffrn_reflns_limit_h_max 6
_diffrn_reflns_limit_h_min -6
_diffrn_reflns_limit_k_max 14
_diffrn_reflns_limit_k_min -14
_diffrn_reflns_limit_l_max 17
_diffrn_reflns_limit_l_min -17
_diffrn_reflns_number 13998
_diffrn_reflns_theta_full 27.47
_diffrn_reflns_theta_max 27.47
_diffrn_reflns_theta_min 3.11
_exptl_absorpt_coefficient_mu 10.883
_exptl_crystal_density_diffrn 3.264
_exptl_crystal_F_000 732
_refine_diff_density_max 0.78
_refine_diff_density_min -0.78
_refine_ls_extinction_method none
_refine_ls_goodness_of_fit_gt 1.36
_refine_ls_goodness_of_fit_ref 1.34
_refine_ls_hydrogen_treatment refall
_refine_ls_number_constraints 3
_refine_ls_number_parameters 274
_refine_ls_number_reflns 3627
_refine_ls_number_restraints 3
_refine_ls_R_factor_all 0.0215
_refine_ls_R_factor_gt 0.0180
_refine_ls_shift/su_max 0.0271
_refine_ls_shift/su_mean 0.0016
_refine_ls_structure_factor_coef Fsqd
_refine_ls_weighting_details w=1/(\s^2^(I)+0.0004I^2^)
_refine_ls_weighting_scheme sigma
_refine_ls_wR_factor_gt 0.0439
_refine_ls_wR_factor_ref 0.0457
_reflns_number_gt 3306
_reflns_number_total 3627
_reflns_threshold_expression I>3\s(I)
_cod_data_source_file ciffile.cif.txt
_cod_data_source_block I
_cod_original_cell_volume 801.7432
_cod_original_formula_sum 'H3 Na5 O19 S4 U1'
_cod_database_code 1513209
_cod_database_fobs_code 1513209

loop_
_symmetry_equiv_pos_site_id
_symmetry_equiv_pos_as_xyz
1 x,y,z
2 -x,-y,-z

loop_
_atom_site_label
_atom_site_type_symbol
_atom_site_fract_x
_atom_site_fract_y
_atom_site_fract_z
_atom_site_adp_type
_atom_site_U_iso_or_equiv
_atom_site_symmetry_multiplicity
_atom_site_occupancy
_atom_site_calc_flag
U U 0.51553(2) 0.726339(11) 0.421436(10) Uani 0.01041(5) 2 1 d
S1 S 0.53696(16) 0.61313(8) 0.14996(7) Uani 0.0121(3) 2 1 d
S2 S 0.48968(17) 1.02464(8) 0.36262(7) Uani 0.0128(3) 2 1 d
S3 S 0.47165(17) 0.60341(8) 0.64320(7) Uani 0.0125(3) 2 1 d
S4 S -0.96290(18) 0.17485(9) 0.06747(8) Uani 0.0196(3) 2 1 d
Na1 Na 0 0.5 0 Uani 0.0466(11) 1 1 d
Na2 Na -0.4716(3) 0.32662(15) 0.08994(12) Uani 0.0281(6) 2 1 d
Na3 Na 0 1 0.5 Uani 0.0287(9) 1 1 d
Na4 Na 0.0011(3) 0.49703(15) 0.25123(13) Uani 0.0263(6) 2 1 d
Na5 Na 0.9482(3) 0.21045(14) 0.32254(13) Uani 0.0251(6) 2 1 d
Na6 Na 0.5866(4) 0.9623(2) 0.11352(15) Uani 0.0566(9) 2 1 d
O1 O 0.5202(6) 0.7039(3) 0.0909(2) Uani 0.0301(11) 2 1 d
O2 O 0.2901(5) 0.5562(3) 0.1505(2) Uani 0.0269(10) 2 1 d
O3 O -0.2907(5) 0.5217(2) 0.1105(2) Uani 0.0205(9) 2 1 d
O4 O 0.6528(5) 0.6709(2) 0.25806(19) Uani 0.0157(8) 2 1 d
O5 O 0.5627(5) 1.0682(2) 0.2774(2) Uani 0.0223(9) 2 1 d
O6 O 0.2126(5) 1.0214(2) 0.3616(2) Uani 0.0212(9) 2 1 d
O7 O 0.5863(5) 0.9044(2) 0.3597(2) Uani 0.0221(9) 2 1 d
O8 O 0.6176(5) 1.1035(2) 0.46037(19) Uani 0.0143(8) 2 1 d
O9 O 0.2566(5) 0.3748(3) 0.3309(2) Uani 0.0293(11) 2 1 d
O10 O -0.3360(5) 0.3569(2) 0.26893(19) Uani 0.0195(9) 2 1 d
O11 O 0.5954(6) 0.5256(2) 0.3980(2) Uani 0.0281(10) 2 1 d
O12 O 0.3715(5) 0.6662(2) 0.56277(19) Uani 0.0167(8) 2 1 d
O13 O -1.0691(6) 0.1245(3) 0.1416(2) Uani 0.0308(11) 2 1 d
O14 O -0.9695(6) 0.3042(3) 0.0879(2) Uani 0.0317(11) 2 1 d
O15 O -0.7105(5) 0.1365(2) 0.0487(2) Uani 0.0216(9) 2 1 d
Oh16 O -1.1472(5) 0.1239(3) -0.0331(2) Uani 0.0268(10) 2 1 d
H16 H -1.079(8) 0.132(4) -0.085(3) Uiso 0.0322 2 1 d
O17 O 0.2030(5) 0.6982(2) 0.3568(2) Uani 0.0193(9) 2 1 d
O18 O 0.8268(5) 0.7599(2) 0.4885(2) Uani 0.0190(9) 2 1 d
Ow19 O 0.9502(7) 0.8665(3) 0.1920(3) Uani 0.0403(12) 2 1 d
H19a H 1.017(10) 0.912(4) 0.251(3) Uiso 0.0483 2 1 d
H19b H 0.922(10) 0.799(3) 0.205(4) Uiso 0.0483 2 1 d

loop_
_atom_site_aniso_label
_atom_site_aniso_type_symbol
_atom_site_aniso_U_11
_atom_site_aniso_U_22
_atom_site_aniso_U_33
_atom_site_aniso_U_12
_atom_site_aniso_U_13
_atom_site_aniso_U_23
U U 0.01315(8) 0.00957(7) 0.00852(7) 0.00027(5) 0.00252(5) 0.00154(5)
S1 S 0.0132(4) 0.0140(4) 0.0087(4) -0.0005(3) 0.0011(3) 0.0022(3)
S2 S 0.0183(5) 0.0112(4) 0.0093(4) -0.0007(3) 0.0047(3) 0.0022(3)
S3 S 0.0164(4) 0.0118(4) 0.0112(4) 0.0027(3) 0.0049(3) 0.0046(3)
S4 S 0.0195(5) 0.0205(5) 0.0186(5) -0.0009(4) 0.0071(4) 0.0018(4)
Na1 Na 0.0171(13) 0.104(3) 0.0132(13) -0.0051(14) 0.0023(10) 0.0017(14)
Na2 Na 0.0366(10) 0.0272(9) 0.0183(9) -0.0109(7) -0.0009(7) 0.0047(7)
Na3 Na 0.0179(12) 0.0495(16) 0.0257(13) 0.0091(11) 0.0077(10) 0.0197(11)
Na4 Na 0.0208(8) 0.0324(9) 0.0282(10) -0.0044(7) -0.0023(7) 0.0157(8)
Na5 Na 0.0249(9) 0.0243(9) 0.0272(9) 0.0001(7) 0.0030(7) 0.0084(7)
Na6 Na 0.0341(11) 0.0974(19) 0.0243(11) -0.0123(11) 0.0092(9) -0.0168(11)
O1 O 0.0464(19) 0.0266(16) 0.0183(16) 0.0002(14) -0.0035(14) 0.0123(13)
O2 O 0.0188(15) 0.0418(18) 0.0158(15) -0.0115(13) 0.0034(11) -0.0019(13)
O3 O 0.0208(14) 0.0206(14) 0.0181(14) 0.0065(11) 0.0053(11) -0.0021(11)
O4 O 0.0169(13) 0.0185(13) 0.0094(13) -0.0003(10) 0.0013(10) -0.0014(10)
O5 O 0.0313(16) 0.0259(15) 0.0117(14) -0.0031(12) 0.0081(12) 0.0064(11)
O6 O 0.0168(14) 0.0280(15) 0.0159(14) -0.0027(11) 0.0014(11) -0.0002(11)
O7 O 0.0363(17) 0.0113(13) 0.0215(15) 0.0038(12) 0.0161(13) 0.0025(11)
O8 O 0.0166(13) 0.0130(12) 0.0114(13) 0.0006(10) 0.0005(10) -0.0008(10)
O9 O 0.0168(15) 0.0428(19) 0.0348(18) 0.0006(13) 0.0023(12) 0.0233(15)
O10 O 0.0252(15) 0.0246(15) 0.0108(13) 0.0049(12) 0.0089(11) 0.0042(11)
O11 O 0.051(2) 0.0105(14) 0.0241(16) 0.0036(13) 0.0100(14) 0.0041(12)
O12 O 0.0209(14) 0.0180(13) 0.0142(13) 0.0037(11) 0.0028(11) 0.0095(11)
O13 O 0.0324(17) 0.0350(18) 0.0274(17) -0.0049(14) 0.0175(14) 0.0051(14)
O14 O 0.0390(18) 0.0191(15) 0.0344(19) 0.0001(13) 0.0083(15) -0.0013(13)
O15 O 0.0175(14) 0.0278(16) 0.0202(15) 0.0003(12) 0.0070(11) 0.0043(12)
Oh16 O 0.0205(15) 0.0333(17) 0.0239(17) -0.0020(12) 0.0005(12) 0.0027(13)
O17 O 0.0140(13) 0.0279(15) 0.0158(14) -0.0013(11) 0.0029(10) 0.0041(11)
O18 O 0.0145(13) 0.0245(15) 0.0160(14) 0.0005(11) 0.0006(10) 0.0013(11)
Ow19 O 0.054(2) 0.041(2) 0.0202(17) -0.0213(18) 0.0048(16) -0.0026(15)

loop_
_atom_type_symbol
_atom_type_scat_dispersion_real
_atom_type_scat_dispersion_imag
_atom_type_scat_source
H 0.0000 0.0000 'International Tables Vol C tables 4.2.6.8 and 6.1.1.1'
Na 0.0362 0.0249 'International Tables Vol C tables 4.2.6.8 and 6.1.1.1'
O 0.0106 0.0060 'International Tables Vol C tables 4.2.6.8 and 6.1.1.1'
S 0.1246 0.1234 'International Tables Vol C tables 4.2.6.8 and 6.1.1.1'
U -9.6767 9.6646 'International Tables Vol C tables 4.2.6.8 and 6.1.1.1'

loop_
_geom_bond_atom_site_label_1
_geom_bond_atom_site_label_2
_geom_bond_site_symmetry_2
_geom_bond_distance
U O4 . 2.380(3)
U O7 . 2.419(3)
U O8 2_676 2.422(2)
U O11 . 2.318(3)
U O12 . 2.382(3)
U O17 . 1.764(2)
U O18 . 1.774(2)
S1 O1 . 1.448(3)
S1 O2 . 1.454(3)
S1 O3 1_655 1.468(3)
S1 O4 . 1.509(2)
S1 H19b . 2.79(4)
S2 O5 . 1.452(3)
S2 O6 . 1.473(3)
S2 O7 . 1.482(3)
S2 O8 . 1.497(2)
S2 H19a 1_455 2.89(4)
S3 O9 2_666 1.446(3)
S3 O10 2_566 1.467(3)
S3 O11 2_666 1.483(3)
S3 O12 . 1.489(3)
S4 O13 . 1.435(4)
S4 O14 . 1.454(3)
S4 O15 . 1.460(3)
S4 Oh16 . 1.562(3)
S4 H16 . 2.00(4)
Na1 O2 . 2.347(3)
Na1 O2 2_565 2.347(3)
Na1 O3 . 2.272(3)
Na1 O3 2_565 2.272(3)
Na1 O14 1_655 2.772(3)
Na1 O14 2_465 2.772(3)
Na2 O1 2_565 2.379(3)
Na2 O2 1_455 2.955(3)
Na2 O3 . 2.363(3)
Na2 O10 . 2.383(3)
Na2 O14 . 2.652(4)
Na2 O14 1_655 2.696(4)
Na2 O15 . 2.420(3)
Na3 O6 . 2.365(3)
Na3 O6 2_576 2.365(3)
Na3 O7 1_455 2.747(3)
Na3 O7 2_676 2.747(3)
Na3 O8 1_455 2.447(2)
Na3 O8 2_676 2.447(2)
Na3 O18 1_455 2.857(3)
Na3 O18 2_676 2.857(3)
Na4 O2 . 2.368(4)
Na4 O3 . 2.374(3)
Na4 O4 1_455 2.756(3)
Na4 O9 . 2.322(4)
Na4 O10 . 2.451(3)
Na4 O14 1_655 2.791(3)
Na4 O17 . 2.562(3)
Na5 O5 1_545 2.515(3)
Na5 O6 1_645 2.735(3)
Na5 O9 1_655 2.447(3)
Na5 O10 1_655 2.460(3)
Na5 O12 2_666 2.676(3)
Na5 O13 1_755 2.420(3)
Na5 O18 2_766 2.627(3)
Na6 O1 . 2.929(4)
Na6 O5 . 2.302(3)
Na6 O13 1_765 2.512(4)
Na6 O15 1_665 2.807(4)
Na6 O15 2_565 2.422(3)
Na6 Oh16 2_465 2.526(3)
Na6 H16 2_465 2.84(4)
Na6 H16 2_565 2.92(5)
Na6 Ow19 . 2.491(4)
Na6 H19a . 2.91(5)
Na6 H19b . 2.92(5)
O1 O2 . 2.406(5)
O1 O3 1_655 2.401(4)
O1 O4 . 2.398(4)
O1 Oh16 2_465 2.995(4)
O1 Ow19 . 2.909(4)
O1 H19b . 2.50(5)
O2 O3 1_655 2.383(4)
O2 O4 . 2.426(3)
O3 O4 1_455 2.384(3)
O4 O7 . 2.789(3)
O4 O11 . 2.834(4)
O4 O17 . 2.883(4)
O4 H19b . 2.25(5)
O5 O6 . 2.420(4)
O5 O7 . 2.394(4)
O5 O8 . 2.404(4)
O6 O7 . 2.429(4)
O6 O8 . 2.433(3)
O6 O18 2_676 2.893(3)
O6 Ow19 1_455 2.762(4)
O6 H19a 1_455 1.88(4)
O7 O8 . 2.382(3)
O7 O8 2_676 2.811(4)
O7 O18 . 2.880(4)
O7 H19a . 2.84(5)
O7 H19b . 2.87(5)
O8 O12 2_676 2.738(4)
O8 O18 2_676 2.944(4)
O9 O10 1_655 2.425(4)
O9 O11 . 2.410(4)
O9 O12 2_666 2.416(4)
O10 O11 1_455 2.380(4)
O10 O12 2_566 2.388(4)
O11 O12 . 2.861(4)
O11 O12 2_666 2.389(4)
O11 O18 . 2.873(4)
O12 O17 . 2.924(4)
O13 O14 . 2.411(5)
O13 O15 . 2.436(4)
O13 Oh16 . 2.351(4)
O14 O15 . 2.403(4)
O14 Oh16 . 2.424(4)
O14 H16 . 2.67(4)
O15 Oh16 . 2.430(4)
O15 H16 . 2.47(4)
Oh16 H16 . 0.83(4)
Oh16 Ow19 2_565 2.535(5)
H16 Ow19 2_565 1.71(4)
H16 H19a 2_565 2.34(6)
H16 H19b 2_565 2.30(7)
O17 O18 1_455 2.852(4)
O17 H19b 1_455 2.89(5)
Ow19 H19a . 0.91(4)
Ow19 H19b . 0.86(5)
H19a H19b . 1.36(6)

loop_
_geom_hbond_atom_site_label_D
_geom_hbond_atom_site_label_H
_geom_hbond_atom_site_label_A
_geom_hbond_site_symmetry_A
_geom_hbond_distance_DH
_geom_hbond_distance_HA
_geom_hbond_distance_DA
_geom_hbond_angle_DHA
Oh16 H16 Ow19 2_565 0.83(4) 1.71(4) 2.535(5) 172(5)
Ow19 H19a O6 1_655 0.91(4) 1.88(4) 2.762(4) 163(5)
Ow19 H19b O4 . 0.86(5) 2.25(5) 3.075(5) 160(5)
